data_9014545
loop_
_publ_author_name
'Thomas, J. O.'
'Tellgren, R.'
'Olovsson, I.'

_publ_section_title
;
 Hydrogen-bond studies. LXXXIV. An X-ray diffraction study
 of the structures of KHCO3 and KDCO3 at 298, 219 and 95 K
 Note: T = 298 K
;
_journal_name_full 'Acta Crystallographica, Section B'
_journal_page_first 1155
_journal_page_last 1166
_journal_paper_doi 10.1107/S0567740874004481
_journal_volume 30
_journal_year 1974
_chemical_compound_source Synthetic
_chemical_formula_sum 'C H K O3'
_chemical_name_mineral Kalicinite
_space_group_IT_number 14
_symmetry_space_group_name_Hall '-P 2yab'
_symmetry_space_group_name_H-M 'P 1 21/a 1'
_cell_angle_alpha 90
_cell_angle_beta 104.631
_cell_angle_gamma 90
_cell_length_a 15.1725
_cell_length_b 5.6283
_cell_length_c 3.7110
_cell_formula_units_Z 4
_cell_volume 306.626
_database_code_amcsd 0018502
_exptl_crystal_density_diffrn 2.169
_cod_original_formula_sum 'K H C O3'
_cod_database_code 9014545

loop_
_space_group_symop_operation_xyz
x,y,z
1/2+x,1/2-y,z
1/2-x,1/2+y,-z
-x,-y,-z

loop_
_atom_site_label
_atom_site_fract_x
_atom_site_fract_y
_atom_site_fract_z
K 0.16533 0.02177 0.29533
H 0.01100 0.68200 -0.46500
C 0.11967 0.51500 -0.14363
O(1) 0.19329 0.52915 0.09482
O(2) 0.08221 0.31998 -0.27353
O(3) 0.07761 0.71772 -0.27448

loop_
_cod_related_entry_id
_cod_related_entry_database
_cod_related_entry_code
1 AMCSD 0018502
